data_7154013
loop_
_publ_author_name
'Mal, Dipakranjan'
'Roy, Joyeeta'
'Biradha, Kumar'

_publ_section_title
;
 Regiodivergent and short total synthesis of calothrixins.
;
_journal_issue 41
_journal_name_full 'Organic &amp; biomolecular chemistry'
_journal_page_first 8196
_journal_page_last 8203
_journal_paper_doi 10.1039/c4ob01309c
_journal_volume 12
_journal_year 2014
_chemical_formula_sum 'C18 H13 N O2'
_chemical_formula_weight 275.29
_chemical_name_systematic
; 
 ? 
;
_space_group_IT_number 14
_symmetry_cell_setting monoclinic
_symmetry_space_group_name_Hall '-P 2ybc'
_symmetry_space_group_name_H-M 'P 1 21/c 1'
_atom_sites_solution_hydrogens geom
_atom_sites_solution_primary direct
_atom_sites_solution_secondary difmap
_audit_creation_method SHELXL-97
_cell_angle_alpha 90.00
_cell_angle_beta 112.019(9)
_cell_angle_gamma 90.00
_cell_formula_units_Z 4
_cell_length_a 12.371(4)
_cell_length_b 7.489(2)
_cell_length_c 15.557(5)
_cell_measurement_temperature 293(2)
_cell_volume 1336.2(7)
_computing_structure_refinement 'SHELXL-97 (Sheldrick, 1997)'
_computing_structure_solution 'SHELXS-97 (Sheldrick, 1990)'
_diffrn_ambient_temperature 293(2)
_diffrn_measured_fraction_theta_full 0.999
_diffrn_measured_fraction_theta_max 0.999
_diffrn_radiation_monochromator graphite
_diffrn_radiation_source 'fine-focus sealed tube'
_diffrn_radiation_type MoK\a
_diffrn_radiation_wavelength 0.71073
_diffrn_reflns_av_R_equivalents 0.1136
_diffrn_reflns_av_sigmaI/netI 0.0766
_diffrn_reflns_limit_h_max 14
_diffrn_reflns_limit_h_min -14
_diffrn_reflns_limit_k_max 9
_diffrn_reflns_limit_k_min -9
_diffrn_reflns_limit_l_max 18
_diffrn_reflns_limit_l_min -18
_diffrn_reflns_number 16007
_diffrn_reflns_theta_full 25.50
_diffrn_reflns_theta_max 25.50
_diffrn_reflns_theta_min 1.78
_exptl_absorpt_coefficient_mu 0.090
_exptl_crystal_density_diffrn 1.369
_exptl_crystal_density_method 'not measured'
_exptl_crystal_F_000 576
_refine_diff_density_max 0.191
_refine_diff_density_min -0.153
_refine_diff_density_rms 0.039
_refine_ls_extinction_method none
_refine_ls_goodness_of_fit_ref 0.827
_refine_ls_hydrogen_treatment mixed
_refine_ls_matrix_type full
_refine_ls_number_parameters 193
_refine_ls_number_reflns 2479
_refine_ls_number_restraints 0
_refine_ls_restrained_S_all 0.827
_refine_ls_R_factor_all 0.1552
_refine_ls_R_factor_gt 0.0540
_refine_ls_shift/su_max 0.001
_refine_ls_shift/su_mean 0.000
_refine_ls_structure_factor_coef Fsqd
_refine_ls_weighting_details 'calc w=1/[\s^2^(Fo^2^)+(0.1000P)^2^+0.0000P] where P=(Fo^2^+2Fc^2^)/3'
_refine_ls_weighting_scheme calc
_refine_ls_wR_factor_gt 0.1326
_refine_ls_wR_factor_ref 0.1728
_reflns_number_gt 1138
_reflns_number_total 2479
_reflns_threshold_expression >2sigma(I)
_cod_data_source_file c4ob01309c2.cif
_cod_data_source_block kb
_cod_depositor_comments
;
The following automatic conversions were performed:

'_symmetry_cell_setting' value 'Monoclinic' changed to 'monoclinic'
according to
/usr/data/users/saulius/crontab/automatic-downloads/rss-feeds/RSC/lib/dictionaries/cif_core.dic
dictionary named 'cif_core.dic' version 2.4.2 from 2011-04-26.

Automatic conversion script
Id: cif_fix_values 2281 2013-09-26 08:29:07Z andrius 

 Adding full bibliography for 7154013.cif.
;
_cod_original_cell_volume 1336.0(7)
_cod_original_sg_symbol_H-M P2(1)/c
_cod_database_code 7154013

loop_
_symmetry_equiv_pos_as_xyz
'x, y, z'
'-x, y+1/2, -z+1/2'
'-x, -y, -z'
'x, -y-1/2, z-1/2'

loop_
_atom_site_label
_atom_site_type_symbol
_atom_site_fract_x
_atom_site_fract_y
_atom_site_fract_z
_atom_site_U_iso_or_equiv
_atom_site_adp_type
_atom_site_occupancy
_atom_site_symmetry_multiplicity
_atom_site_calc_flag
_atom_site_refinement_flags
O11 O 0.6970(2) 0.2367(4) 0.05167(16) 0.0877(10) Uani 1 1 d .
O12 O 0.88280(19) 0.4083(3) 0.41293(13) 0.0466(6) Uani 1 1 d .
H1O H 0.894(3) 0.507(4) 0.3886(19) 0.050 Uiso 1 1 d .
N11 N 1.0491(3) 0.2003(3) 0.17319(18) 0.0501(7) Uani 1 1 d .
C10 C 0.7375(3) 0.2586(4) 0.1345(2) 0.0526(9) Uani 1 1 d .
C11 C 0.8637(3) 0.2420(4) 0.18844(18) 0.0393(7) Uani 1 1 d .
C12 C 0.9137(3) 0.2603(4) 0.28343(19) 0.0423(8) Uani 1 1 d .
C13 C 0.8379(3) 0.2780(4) 0.34112(19) 0.0435(8) Uani 1 1 d .
C14 C 0.7106(3) 0.3247(4) 0.2818(2) 0.0446(8) Uani 1 1 d .
C15 C 0.6634(3) 0.3129(4) 0.1856(2) 0.0490(8) Uani 1 1 d .
C16 C 0.5479(3) 0.3587(5) 0.1362(3) 0.0669(10) Uani 1 1 d .
H16 H 0.5170 0.3502 0.0719 0.080 Uiso 1 1 calc R
C17 C 0.4796(3) 0.4167(5) 0.1826(3) 0.0790(12) Uani 1 1 d .
H17 H 0.4027 0.4504 0.1497 0.095 Uiso 1 1 calc R
C18 C 0.5253(3) 0.4251(5) 0.2786(3) 0.0732(12) Uani 1 1 d .
H18 H 0.4784 0.4617 0.3101 0.088 Uiso 1 1 calc R
C19 C 0.6389(3) 0.3799(4) 0.3272(2) 0.0561(9) Uani 1 1 d .
H19 H 0.6686 0.3862 0.3916 0.067 Uiso 1 1 calc R
C110 C 0.8408(3) 0.1005(4) 0.3904(2) 0.0520(9) Uani 1 1 d .
H11A H 0.9200 0.0704 0.4278 0.078 Uiso 1 1 calc R
H11B H 0.8076 0.0084 0.3452 0.078 Uiso 1 1 calc R
H11C H 0.7964 0.1111 0.4293 0.078 Uiso 1 1 calc R
C21 C 1.1022(3) 0.2287(4) 0.2680(2) 0.0443(8) Uani 1 1 d .
C22 C 1.0396(3) 0.2516(4) 0.3266(2) 0.0428(8) Uani 1 1 d .
C23 C 1.1049(3) 0.2721(4) 0.4238(2) 0.0524(9) Uani 1 1 d .
H23 H 1.0662 0.2853 0.4644 0.063 Uiso 1 1 calc R
C24 C 1.2237(3) 0.2722(4) 0.4569(2) 0.0632(10) Uani 1 1 d .
H24 H 1.2656 0.2845 0.5203 0.076 Uiso 1 1 calc R
C25 C 1.2832(3) 0.2542(5) 0.3972(3) 0.0646(10) Uani 1 1 d .
H25 H 1.3642 0.2582 0.4206 0.078 Uiso 1 1 calc R
C26 C 1.2236(3) 0.2309(4) 0.3051(3) 0.0571(9) Uani 1 1 d .
H26 H 1.2644 0.2161 0.2661 0.069 Uiso 1 1 calc R
C27 C 0.9370(3) 0.2070(4) 0.1384(2) 0.0498(9) Uani 1 1 d .
H27 H 0.9007 0.1874 0.0749 0.060 Uiso 1 1 calc R

loop_
_atom_site_aniso_label
_atom_site_aniso_U_11
_atom_site_aniso_U_22
_atom_site_aniso_U_33
_atom_site_aniso_U_23
_atom_site_aniso_U_13
_atom_site_aniso_U_12
O11 0.0738(19) 0.138(3) 0.0413(14) -0.0157(14) 0.0098(13) 0.0055(17)
O12 0.0642(15) 0.0469(14) 0.0355(11) -0.0098(10) 0.0265(10) -0.0101(12)
N11 0.061(2) 0.0465(17) 0.0492(16) -0.0006(12) 0.0280(15) 0.0036(14)
C10 0.055(2) 0.058(2) 0.0379(19) -0.0055(15) 0.0098(17) -0.0029(17)
C11 0.0463(19) 0.0437(18) 0.0283(15) -0.0029(13) 0.0142(14) -0.0023(15)
C12 0.055(2) 0.0333(17) 0.0398(17) 0.0011(13) 0.0187(15) -0.0022(15)
C13 0.061(2) 0.0412(18) 0.0354(16) -0.0064(13) 0.0259(15) -0.0069(16)
C14 0.047(2) 0.0407(18) 0.0457(19) -0.0039(15) 0.0166(16) -0.0023(15)
C15 0.049(2) 0.0459(19) 0.054(2) -0.0037(16) 0.0213(17) -0.0002(16)
C16 0.057(3) 0.068(3) 0.068(2) -0.001(2) 0.014(2) 0.004(2)
C17 0.046(2) 0.076(3) 0.102(3) -0.006(2) 0.012(2) 0.015(2)
C18 0.053(3) 0.076(3) 0.099(3) -0.011(2) 0.038(2) 0.004(2)
C19 0.055(2) 0.057(2) 0.061(2) -0.0046(17) 0.0271(19) 0.0035(18)
C110 0.064(2) 0.0445(19) 0.0493(19) 0.0047(15) 0.0236(17) -0.0064(17)
C21 0.052(2) 0.0361(18) 0.0479(19) 0.0018(14) 0.0221(16) 0.0051(15)
C22 0.044(2) 0.0338(17) 0.0466(18) 0.0002(13) 0.0128(16) 0.0011(14)
C23 0.053(2) 0.057(2) 0.0459(19) -0.0026(16) 0.0172(17) 0.0039(17)
C24 0.058(3) 0.068(3) 0.050(2) -0.0012(17) 0.0038(18) 0.0037(19)
C25 0.046(2) 0.070(3) 0.072(3) 0.0001(19) 0.016(2) 0.0069(18)
C26 0.057(3) 0.048(2) 0.070(2) -0.0011(17) 0.027(2) 0.0048(17)
C27 0.061(2) 0.051(2) 0.0368(18) -0.0004(14) 0.0171(17) 0.0027(17)

loop_
_atom_type_symbol
_atom_type_description
_atom_type_scat_dispersion_real
_atom_type_scat_dispersion_imag
_atom_type_scat_source
C C 0.0033 0.0016 'International Tables Vol C Tables 4.2.6.8 and 6.1.1.4'
H H 0.0000 0.0000 'International Tables Vol C Tables 4.2.6.8 and 6.1.1.4'
N N 0.0061 0.0033 'International Tables Vol C Tables 4.2.6.8 and 6.1.1.4'
O O 0.0106 0.0060 'International Tables Vol C Tables 4.2.6.8 and 6.1.1.4'

loop_
_geom_angle_atom_site_label_1
_geom_angle_atom_site_label_2
_geom_angle_atom_site_label_3
_geom_angle
C27 N11 C21 116.5(3)
O11 C10 C11 121.6(3)
O11 C10 C15 121.3(3)
C11 C10 C15 117.1(3)
C12 C11 C27 118.9(3)
C12 C11 C10 123.7(3)
C27 C11 C10 117.4(3)
C11 C12 C22 117.7(3)
C11 C12 C13 120.8(3)
C22 C12 C13 121.5(3)
O12 C13 C110 105.8(2)
O12 C13 C12 112.0(2)
C110 C13 C12 108.4(2)
O12 C13 C14 108.9(2)
C110 C13 C14 108.9(2)
C12 C13 C14 112.5(2)
C15 C14 C19 118.4(3)
C15 C14 C13 123.7(3)
C19 C14 C13 118.0(3)
C14 C15 C16 120.7(3)
C14 C15 C10 120.1(3)
C16 C15 C10 119.1(3)
C17 C16 C15 119.7(4)
C16 C17 C18 119.9(4)
C19 C18 C17 120.3(3)
C18 C19 C14 120.9(3)
N11 C21 C26 116.7(3)
N11 C21 C22 123.4(3)
C26 C21 C22 119.9(3)
C21 C22 C23 117.8(3)
C21 C22 C12 117.5(3)
C23 C22 C12 124.6(3)
C24 C23 C22 120.0(3)
C23 C24 C25 120.9(3)
C26 C25 C24 120.3(3)
C25 C26 C21 121.0(3)
N11 C27 C11 125.7(3)

loop_
_geom_bond_atom_site_label_1
_geom_bond_atom_site_label_2
_geom_bond_distance
O11 C10 1.206(3)
O12 C13 1.430(3)
N11 C27 1.287(4)
N11 C21 1.388(4)
C10 C11 1.475(4)
C10 C15 1.478(4)
C11 C12 1.378(4)
C11 C27 1.424(4)
C12 C22 1.448(4)
C12 C13 1.527(4)
C13 C110 1.529(4)
C13 C14 1.538(4)
C14 C15 1.390(4)
C14 C19 1.389(4)
C15 C16 1.388(4)
C16 C17 1.372(5)
C17 C18 1.386(5)
C18 C19 1.365(4)
C21 C26 1.392(4)
C21 C22 1.410(4)
C22 C23 1.431(4)
C23 C24 1.363(5)
C24 C25 1.391(5)
C25 C26 1.354(5)
